data_4301817
loop_
_publ_author_name
'Jos\'e Mart\'inez-Lillo'
'Donatella Armentano'
'Giovanni De Munno'
'Wolfgang Wernsdorfer'
'Juan Modesto Clemente-Juan'
'J. Krzystek'
'Francesc Lloret'
'Miguel Julve'
'Juan Faus'

_publ_contact_author_address
;Departament de Qu\'imica Inorg\`anica
Facultat de Qu\'imica de la Universitat de Val\`encia
Avda. Dr. Moliner 50
46100 Burjassot, Val\`encia 
Spain
;
_publ_contact_author_email juan.faus@uv.es
_publ_contact_author_name 'Juan Faus'
_publ_contact_author_phone 0034963544856
_publ_section_title
;
Heterotetranuclear Oxalato-Bridged ReIV3MII (M = Mn, Fe, Co, Ni, Cu)
Complexes: A New Example of a Single-Molecule Magnet (M = Ni)
;
_journal_name_full 'Inorganic Chemistry'
_journal_page_first 3027
_journal_page_last 3038
_journal_paper_doi 10.1021/ic8021497
_journal_volume 48
_journal_year 2009
_chemical_formula_sum 'C70 H144 Cl12 Co N4 O12 Re3'
_chemical_formula_weight 2276.82
_chemical_name_systematic
; 
 ? 
;
_space_group_IT_number 2
_symmetry_cell_setting triclinic
_symmetry_space_group_name_Hall '-P 1'
_symmetry_space_group_name_H-M 'P -1'
_atom_sites_solution_hydrogens geom
_atom_sites_solution_primary direct
_atom_sites_solution_secondary difmap
_audit_creation_method SHELXL-97
_cell_angle_alpha 76.097(3)
_cell_angle_beta 80.944(3)
_cell_angle_gamma 78.508(3)
_cell_formula_units_Z 2
_cell_length_a 10.2163(6)
_cell_length_b 16.9500(11)
_cell_length_c 30.7724(19)
_cell_measurement_reflns_used 9457
_cell_measurement_temperature 296(2)
_cell_measurement_theta_max 18.30
_cell_measurement_theta_min 2.45
_cell_volume 5035.2(5)
_computing_cell_refinement 'Bruker-Nonius X8 APEX'
_computing_data_collection 'Bruker-Nonius X8 APEX'
_computing_data_reduction 'Bruker SAINT'
_computing_molecular_graphics 'Bruker SHELXTL'
_computing_publication_material 'Bruker SHELXTL'
_computing_structure_refinement 'SHELXL-97 (Sheldrick, 1997)'
_computing_structure_solution 'SHELXS-97 (Sheldrick, 1990)'
_diffrn_ambient_temperature 296(2)
_diffrn_measured_fraction_theta_full 0.974
_diffrn_measured_fraction_theta_max 0.974
_diffrn_measurement_device_type 'CCD area detector'
_diffrn_measurement_method 'phi and omega scans'
_diffrn_radiation_monochromator graphite
_diffrn_radiation_source 'fine-focus sealed tube'
_diffrn_radiation_type MoK\a
_diffrn_radiation_wavelength 0.71073
_diffrn_reflns_av_R_equivalents 0.0512
_diffrn_reflns_av_sigmaI/netI 0.0483
_diffrn_reflns_limit_h_max 10
_diffrn_reflns_limit_h_min -10
_diffrn_reflns_limit_k_max 17
_diffrn_reflns_limit_k_min -17
_diffrn_reflns_limit_l_max 30
_diffrn_reflns_limit_l_min -30
_diffrn_reflns_number 62707
_diffrn_reflns_theta_full 21.00
_diffrn_reflns_theta_max 21.00
_diffrn_reflns_theta_min 0.69
_exptl_absorpt_coefficient_mu 4.123
_exptl_absorpt_correction_T_max 0.7580
_exptl_absorpt_correction_T_min 0.6250
_exptl_absorpt_correction_type numerical
_exptl_absorpt_process_details SADABS
_exptl_crystal_colour PINK
_exptl_crystal_density_diffrn 1.502
_exptl_crystal_density_method 'not measured'
_exptl_crystal_description PARALLELEPIPED
_exptl_crystal_F_000 2288
_exptl_crystal_size_max 0.14
_exptl_crystal_size_mid 0.10
_exptl_crystal_size_min 0.08
_refine_diff_density_max 0.960
_refine_diff_density_min -1.104
_refine_diff_density_rms 0.213
_refine_ls_extinction_method none
_refine_ls_goodness_of_fit_ref 1.088
_refine_ls_hydrogen_treatment riding
_refine_ls_matrix_type full
_refine_ls_number_parameters 579
_refine_ls_number_reflns 10537
_refine_ls_number_restraints 0
_refine_ls_restrained_S_all 1.088
_refine_ls_R_factor_all 0.0733
_refine_ls_R_factor_gt 0.0494
_refine_ls_shift/su_max 0.001
_refine_ls_shift/su_mean 0.000
_refine_ls_structure_factor_coef Fsqd
_refine_ls_weighting_details 'calc w=1/[\s^2^(Fo^2^)+(0.0968P)^2^+18.9770P] where P=(Fo^2^+2Fc^2^)/3'
_refine_ls_weighting_scheme calc
_refine_ls_wR_factor_gt 0.1498
_refine_ls_wR_factor_ref 0.1770
_reflns_number_gt 7734
_reflns_number_total 10537
_reflns_threshold_expression >2sigma(I)
_cod_data_source_file ic8021497_si_001_2.cif
_cod_data_source_block 3
_cod_depositor_comments
;
The following automatic conversions were performed:
'_symmetry_cell_setting' value 'Triclinic' changed to 'triclinic'
according to '/home/saulius/struct/CIF-dictionaries/cif_core.dic'
dictionary named 'cif_core.dic' version 2.4.1 from 2010-06-29.

Automatic conversion script
Id: cif_fix_enum 1527 2010-12-29 10:47:43Z saulius 
;
_cod_database_code 4301817

loop_
_symmetry_equiv_pos_as_xyz
'x, y, z'
'-x, -y, -z'

loop_
_atom_site_label
_atom_site_type_symbol
_atom_site_fract_x
_atom_site_fract_y
_atom_site_fract_z
_atom_site_U_iso_or_equiv
_atom_site_adp_type
_atom_site_occupancy
_atom_site_symmetry_multiplicity
_atom_site_calc_flag
_atom_site_refinement_flags
_atom_site_disorder_assembly
_atom_site_disorder_group
Re1 Re -0.16512(5) 0.23041(3) 0.374864(18) 0.0595(2) Uani 1 1 d . . .
Cl4 Cl -0.0448(4) 0.1165(3) 0.42044(14) 0.0909(12) Uani 1 1 d . . .
Cl1 Cl -0.2635(4) 0.3401(2) 0.32195(13) 0.0883(12) Uani 1 1 d . . .
Cl2 Cl -0.1194(4) 0.3187(3) 0.41490(13) 0.0896(12) Uani 1 1 d . . .
Cl3 Cl -0.3664(4) 0.2101(3) 0.41805(13) 0.0826(11) Uani 1 1 d . . .
Re2 Re 0.25866(6) -0.23575(3) 0.268583(19) 0.0715(2) Uani 1 1 d . . .
Cl8 Cl 0.4437(4) -0.2081(3) 0.21592(14) 0.0951(12) Uani 1 1 d . . .
Cl7 Cl 0.2115(5) -0.3328(2) 0.23420(14) 0.0958(13) Uani 1 1 d . . .
Cl6 Cl 0.3896(5) -0.3289(2) 0.31904(15) 0.1041(14) Uani 1 1 d . . .
Cl5 Cl 0.0635(5) -0.2461(3) 0.31933(14) 0.0942(12) Uani 1 1 d . . .
Re3 Re 0.31718(6) 0.24920(4) 0.07138(2) 0.0800(3) Uani 1 1 d . . .
Cl12 Cl 0.3181(8) 0.1249(6) 0.0548(3) 0.222(4) Uani 1 1 d . . .
Cl11 Cl 0.5347(5) 0.2553(5) 0.03832(17) 0.177(3) Uani 1 1 d . . .
Cl10 Cl 0.2130(6) 0.3208(6) 0.0105(2) 0.226(5) Uani 1 1 d . . .
Cl9 Cl 0.3171(7) 0.3630(4) 0.1002(4) 0.221(4) Uani 1 1 d . . .
Co1 Co 0.12491(17) 0.09777(10) 0.23794(6) 0.0576(5) Uani 1 1 d . . .
O2 O 0.1305(9) 0.1861(5) 0.2750(3) 0.062(2) Uani 1 1 d . . .
O1 O -0.0654(8) 0.0991(5) 0.2766(3) 0.063(2) Uani 1 1 d . . .
O3 O -0.1805(8) 0.1539(5) 0.3337(3) 0.061(2) Uani 1 1 d . . .
O4 O 0.0119(8) 0.2373(5) 0.3318(3) 0.064(2) Uani 1 1 d . . .
C1 C -0.0784(13) 0.1426(7) 0.3046(5) 0.053(3) Uani 1 1 d . . .
C2 C 0.0283(12) 0.1936(7) 0.3028(4) 0.051(3) Uani 1 1 d . . .
O5 O 0.1032(9) -0.0017(5) 0.2121(3) 0.063(2) Uani 1 1 d . . .
O6 O 0.2221(8) -0.0022(6) 0.2853(3) 0.063(2) Uani 1 1 d . . .
O7 O 0.2805(10) -0.1391(6) 0.2953(3) 0.071(3) Uani 1 1 d . . .
O8 O 0.1467(10) -0.1394(6) 0.2279(3) 0.073(3) Uani 1 1 d . . .
C4 C 0.2258(13) -0.0691(9) 0.2751(4) 0.055(3) Uani 1 1 d . . .
C3 C 0.1517(13) -0.0687(10) 0.2339(5) 0.062(4) Uani 1 1 d . . .
O12 O 0.0533(8) 0.1799(5) 0.1807(3) 0.063(2) Uani 1 1 d . . .
O9 O 0.3092(8) 0.1148(6) 0.1991(3) 0.074(3) Uani 1 1 d . . .
O10 O 0.3814(9) 0.1812(7) 0.1308(3) 0.091(3) Uani 1 1 d . . .
O11 O 0.1363(8) 0.2367(5) 0.1109(3) 0.068(2) Uani 1 1 d . . .
C6 C 0.1474(13) 0.1950(8) 0.1508(5) 0.055(3) Uani 1 1 d . . .
C5 C 0.2930(14) 0.1585(9) 0.1616(5) 0.066(4) Uani 1 1 d . . .
N1 N 0.2595(10) 0.4055(6) 0.3317(3) 0.060(3) Uiso 1 1 d . . .
C7 C 0.2530(14) 0.4329(8) 0.2805(4) 0.070(4) Uiso 1 1 d . . .
H7A H 0.2439 0.4925 0.2721 0.083 Uiso 1 1 calc R . .
H7B H 0.3375 0.4103 0.2652 0.083 Uiso 1 1 calc R . .
C8 C 0.1418(16) 0.4080(9) 0.2639(5) 0.085(4) Uiso 1 1 d . . .
H8A H 0.0566 0.4328 0.2778 0.102 Uiso 1 1 calc R . .
H8B H 0.1481 0.3486 0.2731 0.102 Uiso 1 1 calc R . .
C9 C 0.1441(19) 0.4330(11) 0.2139(6) 0.110(6) Uiso 1 1 d . . .
H9A H 0.2311 0.4104 0.2000 0.132 Uiso 1 1 calc R . .
H9B H 0.1337 0.4926 0.2049 0.132 Uiso 1 1 calc R . .
C10 C 0.033(2) 0.4037(12) 0.1959(7) 0.134(7) Uiso 1 1 d . . .
H10A H 0.0390 0.4217 0.1637 0.201 Uiso 1 1 calc R . .
H10B H -0.0540 0.4268 0.2089 0.201 Uiso 1 1 calc R . .
H10C H 0.0435 0.3447 0.2040 0.201 Uiso 1 1 calc R . .
C11 C 0.2788(13) 0.3107(7) 0.3465(4) 0.067(4) Uiso 1 1 d . . .
H11A H 0.2980 0.2950 0.3776 0.081 Uiso 1 1 calc R . .
H11B H 0.1949 0.2931 0.3455 0.081 Uiso 1 1 calc R . .
C12 C 0.3891(14) 0.2653(8) 0.3186(5) 0.076(4) Uiso 1 1 d . . .
H12A H 0.4742 0.2825 0.3184 0.091 Uiso 1 1 calc R . .
H12B H 0.3687 0.2758 0.2878 0.091 Uiso 1 1 calc R . .
C13 C 0.3956(16) 0.1711(9) 0.3415(5) 0.091(5) Uiso 1 1 d . . .
H13A H 0.4330 0.1589 0.3699 0.110 Uiso 1 1 calc R . .
H13B H 0.3062 0.1568 0.3473 0.110 Uiso 1 1 calc R . .
C14 C 0.4868(19) 0.1209(11) 0.3085(6) 0.120(6) Uiso 1 1 d . . .
H14A H 0.4919 0.0630 0.3214 0.181 Uiso 1 1 calc R . .
H14B H 0.5753 0.1349 0.3034 0.181 Uiso 1 1 calc R . .
H14C H 0.4493 0.1339 0.2804 0.181 Uiso 1 1 calc R . .
C15 C 0.3744(14) 0.4387(8) 0.3416(5) 0.072(4) Uiso 1 1 d . . .
H15A H 0.4562 0.4148 0.3255 0.087 Uiso 1 1 calc R . .
H15B H 0.3607 0.4977 0.3295 0.087 Uiso 1 1 calc R . .
C16 C 0.3957(16) 0.4238(10) 0.3899(5) 0.090(5) Uiso 1 1 d . . .
H16A H 0.4211 0.3652 0.4016 0.109 Uiso 1 1 calc R . .
H16B H 0.3125 0.4430 0.4072 0.109 Uiso 1 1 calc R . .
C17 C 0.5078(19) 0.4697(11) 0.3954(6) 0.112(6) Uiso 1 1 d . . .
H17A H 0.5903 0.4522 0.3773 0.134 Uiso 1 1 calc R . .
H17B H 0.4810 0.5286 0.3849 0.134 Uiso 1 1 calc R . .
C18 C 0.532(2) 0.4510(13) 0.4447(7) 0.145(8) Uiso 1 1 d . . .
H18A H 0.6013 0.4794 0.4478 0.218 Uiso 1 1 calc R . .
H18B H 0.5593 0.3927 0.4549 0.218 Uiso 1 1 calc R . .
H18C H 0.4505 0.4692 0.4624 0.218 Uiso 1 1 calc R . .
C19 C 0.1269(13) 0.4387(8) 0.3586(5) 0.073(4) Uiso 1 1 d . . .
H19A H 0.0533 0.4188 0.3505 0.087 Uiso 1 1 calc R . .
H19B H 0.1329 0.4165 0.3905 0.087 Uiso 1 1 calc R . .
C20 C 0.0950(16) 0.5315(10) 0.3506(6) 0.099(5) Uiso 1 1 d . . .
H20A H 0.1014 0.5551 0.3184 0.118 Uiso 1 1 calc R . .
H20B H 0.1589 0.5519 0.3634 0.118 Uiso 1 1 calc R . .
C21 C -0.0487(16) 0.5567(11) 0.3727(6) 0.100(5) Uiso 1 1 d . . .
H21A H -0.0626 0.5192 0.4016 0.120 Uiso 1 1 calc R . .
H21B H -0.0572 0.6116 0.3783 0.120 Uiso 1 1 calc R . .
C22 C -0.150(2) 0.5565(13) 0.3463(7) 0.144(8) Uiso 1 1 d . . .
H22A H -0.2369 0.5708 0.3624 0.216 Uiso 1 1 calc R . .
H22B H -0.1421 0.5025 0.3404 0.216 Uiso 1 1 calc R . .
H22C H -0.1405 0.5959 0.3184 0.216 Uiso 1 1 calc R . .
N2 N 0.2152(12) 0.8328(7) 0.4355(4) 0.084(4) Uiso 1 1 d . . .
C23 C 0.1731(17) 0.7567(9) 0.4655(6) 0.097(5) Uiso 1 1 d . . .
H23A H 0.0879 0.7727 0.4827 0.116 Uiso 1 1 calc R . .
H23B H 0.2387 0.7336 0.4868 0.116 Uiso 1 1 calc R . .
C24 C 0.158(2) 0.6892(12) 0.4429(7) 0.127(7) Uiso 1 1 d . . .
H24A H 0.2401 0.6765 0.4236 0.153 Uiso 1 1 calc R . .
H24B H 0.0863 0.7108 0.4237 0.153 Uiso 1 1 calc R . .
C25 C 0.125(2) 0.6054(13) 0.4754(8) 0.136(7) Uiso 1 1 d . . .
H25A H 0.1322 0.5626 0.4587 0.163 Uiso 1 1 calc R . .
H25B H 0.1846 0.5863 0.4988 0.163 Uiso 1 1 calc R . .
C26 C 0.000(3) 0.6258(19) 0.4927(10) 0.215(13) Uiso 1 1 d . . .
H26A H -0.0282 0.5789 0.5137 0.323 Uiso 1 1 calc R . .
H26B H -0.0568 0.6438 0.4690 0.323 Uiso 1 1 calc R . .
H26C H -0.0049 0.6697 0.5080 0.323 Uiso 1 1 calc R . .
C27 C 0.2211(16) 0.8911(9) 0.4665(5) 0.084(4) Uiso 1 1 d . . .
H27A H 0.1310 0.9055 0.4810 0.101 Uiso 1 1 calc R . .
H27B H 0.2764 0.8606 0.4900 0.101 Uiso 1 1 calc R . .
C28 C 0.2725(17) 0.9667(10) 0.4457(5) 0.092(5) Uiso 1 1 d . . .
H28A H 0.2192 0.9985 0.4219 0.111 Uiso 1 1 calc R . .
H28B H 0.3647 0.9540 0.4325 0.111 Uiso 1 1 calc R . .
C29 C 0.2660(19) 1.0158(11) 0.4808(6) 0.114(6) Uiso 1 1 d . . .
H29A H 0.1736 1.0249 0.4945 0.137 Uiso 1 1 calc R . .
H29B H 0.3194 0.9823 0.5042 0.137 Uiso 1 1 calc R . .
C30 C 0.310(3) 1.0944(15) 0.4666(9) 0.172(10) Uiso 1 1 d . . .
H30A H 0.3035 1.1186 0.4922 0.258 Uiso 1 1 calc R . .
H30B H 0.2546 1.1301 0.4449 0.258 Uiso 1 1 calc R . .
H30C H 0.4020 1.0869 0.4532 0.258 Uiso 1 1 calc R . .
C31 C 0.3490(17) 0.8121(11) 0.4098(6) 0.105(5) Uiso 1 1 d . . .
H31A H 0.3726 0.8623 0.3900 0.126 Uiso 1 1 calc R . .
H31B H 0.3409 0.7754 0.3909 0.126 Uiso 1 1 calc R . .
C32 C 0.461(3) 0.7725(15) 0.4375(9) 0.161(9) Uiso 1 1 d . . .
H32A H 0.4364 0.7245 0.4593 0.193 Uiso 1 1 calc R . .
H32B H 0.4781 0.8110 0.4540 0.193 Uiso 1 1 calc R . .
C33 C 0.587(4) 0.747(2) 0.4080(13) 0.247(16) Uiso 1 1 d . . .
H33A H 0.5714 0.7095 0.3906 0.297 Uiso 1 1 calc R . .
H33B H 0.6168 0.7946 0.3873 0.297 Uiso 1 1 calc R . .
C34 C 0.686(4) 0.706(2) 0.4385(13) 0.283(19) Uiso 1 1 d . . .
H34A H 0.7693 0.6882 0.4215 0.424 Uiso 1 1 calc R . .
H34B H 0.6547 0.6594 0.4588 0.424 Uiso 1 1 calc R . .
H34C H 0.7000 0.7440 0.4554 0.424 Uiso 1 1 calc R . .
C35 C 0.1212(15) 0.8727(10) 0.4006(5) 0.087(4) Uiso 1 1 d . . .
H35A H 0.1272 0.8357 0.3805 0.104 Uiso 1 1 calc R . .
H35B H 0.1524 0.9224 0.3828 0.104 Uiso 1 1 calc R . .
C36 C -0.0266(15) 0.8956(10) 0.4182(5) 0.090(5) Uiso 1 1 d . . .
H36A H -0.0584 0.8466 0.4367 0.108 Uiso 1 1 calc R . .
H36B H -0.0346 0.9350 0.4370 0.108 Uiso 1 1 calc R . .
C37 C -0.1153(17) 0.9323(11) 0.3805(6) 0.104(5) Uiso 1 1 d . . .
H37A H -0.0771 0.9776 0.3604 0.124 Uiso 1 1 calc R . .
H37B H -0.1121 0.8907 0.3634 0.124 Uiso 1 1 calc R . .
C38 C -0.2565(19) 0.9627(12) 0.3943(7) 0.126(7) Uiso 1 1 d . . .
H38A H -0.3023 0.9864 0.3681 0.190 Uiso 1 1 calc R . .
H38B H -0.2618 1.0037 0.4115 0.190 Uiso 1 1 calc R . .
H38C H -0.2980 0.9177 0.4124 0.190 Uiso 1 1 calc R . .
N3 N 0.5441(12) 0.3891(7) 0.8936(4) 0.080(3) Uiso 1 1 d . . .
C39 C 0.4340(15) 0.4274(9) 0.9244(5) 0.081(4) Uiso 1 1 d . . .
H39A H 0.3554 0.4019 0.9268 0.097 Uiso 1 1 calc R . .
H39B H 0.4627 0.4153 0.9542 0.097 Uiso 1 1 calc R . .
C40 C 0.395(2) 0.5186(12) 0.9095(7) 0.123(6) Uiso 1 1 d . . .
H40A H 0.4702 0.5455 0.9094 0.147 Uiso 1 1 calc R . .
H40B H 0.3695 0.5321 0.8791 0.147 Uiso 1 1 calc R . .
C41 C 0.280(3) 0.5479(17) 0.9409(10) 0.184(11) Uiso 1 1 d . . .
H41A H 0.2251 0.5048 0.9512 0.220 Uiso 1 1 calc R . .
H41B H 0.3155 0.5542 0.9670 0.220 Uiso 1 1 calc R . .
C42 C 0.198(4) 0.619(2) 0.9256(14) 0.29(2) Uiso 1 1 d . . .
H42A H 0.1282 0.6306 0.9493 0.439 Uiso 1 1 calc R . .
H42B H 0.1574 0.6136 0.9005 0.439 Uiso 1 1 calc R . .
H42C H 0.2485 0.6632 0.9162 0.439 Uiso 1 1 calc R . .
C43 C 0.6725(17) 0.4206(11) 0.8917(6) 0.102(5) Uiso 1 1 d . . .
H43A H 0.7386 0.3965 0.8702 0.122 Uiso 1 1 calc R . .
H43B H 0.6562 0.4798 0.8800 0.122 Uiso 1 1 calc R . .
C44 C 0.733(2) 0.4049(13) 0.9344(7) 0.126(7) Uiso 1 1 d . . .
H44A H 0.7323 0.3476 0.9493 0.151 Uiso 1 1 calc R . .
H44B H 0.6746 0.4382 0.9538 0.151 Uiso 1 1 calc R . .
C45 C 0.875(3) 0.4222(18) 0.9309(10) 0.194(11) Uiso 1 1 d . . .
H45A H 0.8732 0.4803 0.9174 0.233 Uiso 1 1 calc R . .
H45B H 0.8979 0.4132 0.9613 0.233 Uiso 1 1 calc R . .
C46 C 0.980(3) 0.377(2) 0.9062(11) 0.233(15) Uiso 1 1 d . . .
H46A H 1.0636 0.3943 0.9066 0.350 Uiso 1 1 calc R . .
H46B H 0.9613 0.3860 0.8756 0.350 Uiso 1 1 calc R . .
H46C H 0.9870 0.3189 0.9198 0.350 Uiso 1 1 calc R . .
C47 C 0.5095(18) 0.4109(11) 0.8449(6) 0.107(6) Uiso 1 1 d . . .
H47A H 0.5032 0.4700 0.8339 0.128 Uiso 1 1 calc R . .
H47B H 0.5832 0.3846 0.8265 0.128 Uiso 1 1 calc R . .
C48 C 0.385(2) 0.3871(14) 0.8387(7) 0.140(7) Uiso 1 1 d . . .
H48A H 0.3090 0.4094 0.8579 0.167 Uiso 1 1 calc R . .
H48B H 0.3921 0.3277 0.8446 0.167 Uiso 1 1 calc R . .
C49 C 0.371(3) 0.4303(19) 0.7833(10) 0.212(13) Uiso 1 1 d . . .
H49A H 0.3493 0.4900 0.7769 0.254 Uiso 1 1 calc R . .
H49B H 0.4478 0.4117 0.7631 0.254 Uiso 1 1 calc R . .
C50 C 0.256(4) 0.390(2) 0.7864(13) 0.277(18) Uiso 1 1 d . . .
H50A H 0.2217 0.4035 0.7577 0.415 Uiso 1 1 calc R . .
H50B H 0.1871 0.4073 0.8087 0.415 Uiso 1 1 calc R . .
H50C H 0.2835 0.3309 0.7948 0.415 Uiso 1 1 calc R . .
C51 C 0.5601(16) 0.2978(9) 0.9120(5) 0.090(5) Uiso 1 1 d . . .
H51A H 0.4794 0.2793 0.9084 0.108 Uiso 1 1 calc R . .
H51B H 0.5661 0.2875 0.9441 0.108 Uiso 1 1 calc R . .
C52 C 0.6792(18) 0.2460(10) 0.8912(6) 0.110(6) Uiso 1 1 d . . .
H52A H 0.7617 0.2638 0.8938 0.132 Uiso 1 1 calc R . .
H52B H 0.6722 0.2514 0.8595 0.132 Uiso 1 1 calc R . .
C53 C 0.680(2) 0.1569(12) 0.9162(7) 0.130(7) Uiso 1 1 d . . .
H53A H 0.6836 0.1523 0.9481 0.156 Uiso 1 1 calc R . .
H53B H 0.5989 0.1390 0.9128 0.156 Uiso 1 1 calc R . .
C54 C 0.801(3) 0.1033(16) 0.8975(9) 0.188(11) Uiso 1 1 d . . .
H54A H 0.8024 0.0471 0.9134 0.282 Uiso 1 1 calc R . .
H54B H 0.8816 0.1212 0.9011 0.282 Uiso 1 1 calc R . .
H54C H 0.7969 0.1074 0.8661 0.282 Uiso 1 1 calc R . .
N4 N 0.7486(13) 0.0496(8) 0.1536(4) 0.086(4) Uiso 1 1 d . . .
C55 C 0.6591(16) 0.1282(9) 0.1621(5) 0.092(5) Uiso 1 1 d . . .
H55A H 0.6347 0.1615 0.1333 0.110 Uiso 1 1 calc R . .
H55B H 0.5769 0.1134 0.1799 0.110 Uiso 1 1 calc R . .
C56 C 0.7124(16) 0.1820(9) 0.1855(6) 0.093(5) Uiso 1 1 d . . .
H56A H 0.7319 0.1514 0.2154 0.112 Uiso 1 1 calc R . .
H56B H 0.7955 0.1972 0.1686 0.112 Uiso 1 1 calc R . .
C57 C 0.6116(18) 0.2590(11) 0.1894(6) 0.112(6) Uiso 1 1 d . . .
H57A H 0.5880 0.2871 0.1596 0.134 Uiso 1 1 calc R . .
H57B H 0.5305 0.2431 0.2075 0.134 Uiso 1 1 calc R . .
C58 C 0.660(2) 0.3176(13) 0.2097(8) 0.150(8) Uiso 1 1 d . . .
H58A H 0.5907 0.3647 0.2112 0.224 Uiso 1 1 calc R . .
H58B H 0.7386 0.3351 0.1915 0.224 Uiso 1 1 calc R . .
H58C H 0.6815 0.2909 0.2396 0.224 Uiso 1 1 calc R . .
C59 C 0.7864(17) -0.0097(10) 0.1969(6) 0.101(5) Uiso 1 1 d . . .
H59A H 0.8486 -0.0567 0.1890 0.122 Uiso 1 1 calc R . .
H59B H 0.8342 0.0175 0.2122 0.122 Uiso 1 1 calc R . .
C60 C 0.6752(19) -0.0410(11) 0.2292(6) 0.116(6) Uiso 1 1 d . . .
H60A H 0.6204 -0.0640 0.2140 0.140 Uiso 1 1 calc R . .
H60B H 0.6187 0.0038 0.2412 0.140 Uiso 1 1 calc R . .
C61 C 0.736(3) -0.110(2) 0.2689(11) 0.209(13) Uiso 1 1 d . . .
H61A H 0.8209 -0.1367 0.2556 0.251 Uiso 1 1 calc R . .
H61B H 0.7594 -0.0806 0.2893 0.251 Uiso 1 1 calc R . .
C62 C 0.677(6) -0.168(4) 0.294(2) 0.42(4) Uiso 1 1 d . . .
H62A H 0.7373 -0.2033 0.3142 0.636 Uiso 1 1 calc R . .
H62B H 0.6530 -0.1993 0.2751 0.636 Uiso 1 1 calc R . .
H62C H 0.5981 -0.1446 0.3106 0.636 Uiso 1 1 calc R . .
C63 C 0.6689(19) 0.0122(11) 0.1278(7) 0.115(6) Uiso 1 1 d . . .
H63A H 0.5829 0.0045 0.1452 0.138 Uiso 1 1 calc R . .
H63B H 0.6519 0.0500 0.0994 0.138 Uiso 1 1 calc R . .
C64 C 0.743(2) -0.0680(14) 0.1191(8) 0.150(8) Uiso 1 1 d . . .
H64A H 0.7444 -0.1105 0.1466 0.180 Uiso 1 1 calc R . .
H64B H 0.8347 -0.0639 0.1059 0.180 Uiso 1 1 calc R . .
C65 C 0.657(3) -0.087(2) 0.0837(11) 0.217(14) Uiso 1 1 d . . .
H65A H 0.5606 -0.0785 0.0933 0.260 Uiso 1 1 calc R . .
H65B H 0.6749 -0.0557 0.0534 0.260 Uiso 1 1 calc R . .
C66 C 0.709(6) -0.168(3) 0.0879(19) 0.42(3) Uiso 1 1 d . . .
H66A H 0.6711 -0.1906 0.0680 0.627 Uiso 1 1 calc R . .
H66B H 0.6890 -0.1967 0.1185 0.627 Uiso 1 1 calc R . .
H66C H 0.8049 -0.1739 0.0803 0.627 Uiso 1 1 calc R . .
C67 C 0.8752(16) 0.0710(10) 0.1241(5) 0.093(5) Uiso 1 1 d . . .
H67A H 0.9248 0.0938 0.1411 0.111 Uiso 1 1 calc R . .
H67B H 0.9303 0.0201 0.1183 0.111 Uiso 1 1 calc R . .
C68 C 0.860(2) 0.1290(14) 0.0803(8) 0.150(8) Uiso 1 1 d . . .
H68A H 0.7714 0.1296 0.0727 0.180 Uiso 1 1 calc R . .
H68B H 0.8615 0.1836 0.0847 0.180 Uiso 1 1 calc R . .
C69 C 0.950(3) 0.1175(19) 0.0432(12) 0.210(13) Uiso 1 1 d . . .
H69A H 1.0392 0.1117 0.0522 0.252 Uiso 1 1 calc R . .
H69B H 0.9433 0.0644 0.0379 0.252 Uiso 1 1 calc R . .
C70 C 0.950(3) 0.171(2) 0.0018(11) 0.234(15) Uiso 1 1 d . . .
H70A H 1.0234 0.1515 -0.0186 0.350 Uiso 1 1 calc R . .
H70B H 0.9598 0.2247 0.0051 0.350 Uiso 1 1 calc R . .
H70C H 0.8667 0.1754 -0.0099 0.350 Uiso 1 1 calc R . .

loop_
_atom_site_aniso_label
_atom_site_aniso_U_11
_atom_site_aniso_U_22
_atom_site_aniso_U_33
_atom_site_aniso_U_23
_atom_site_aniso_U_13
_atom_site_aniso_U_12
Re1 0.0581(4) 0.0686(4) 0.0534(4) -0.0134(3) -0.0007(3) -0.0187(3)
Cl4 0.091(3) 0.095(3) 0.079(3) -0.004(2) -0.017(2) -0.012(2)
Cl1 0.099(3) 0.083(3) 0.074(2) -0.010(2) -0.011(2) -0.001(2)
Cl2 0.108(3) 0.098(3) 0.075(3) -0.030(2) 0.009(2) -0.047(2)
Cl3 0.066(2) 0.106(3) 0.076(2) -0.025(2) 0.011(2) -0.022(2)
Re2 0.0912(5) 0.0608(4) 0.0613(4) -0.0166(3) -0.0050(3) -0.0089(3)
Cl8 0.097(3) 0.096(3) 0.090(3) -0.027(2) 0.012(2) -0.021(2)
Cl7 0.139(4) 0.077(3) 0.077(3) -0.032(2) 0.009(3) -0.031(2)
Cl6 0.135(4) 0.075(3) 0.096(3) -0.011(2) -0.034(3) 0.006(2)
Cl5 0.112(3) 0.091(3) 0.082(3) -0.028(2) 0.013(2) -0.030(2)
Re3 0.0587(4) 0.1128(5) 0.0552(4) 0.0064(3) -0.0044(3) -0.0151(3)
Cl12 0.188(7) 0.240(9) 0.293(10) -0.197(8) -0.018(7) -0.004(6)
Cl11 0.074(3) 0.318(9) 0.083(3) 0.046(4) 0.011(3) -0.024(4)
Cl10 0.097(4) 0.384(11) 0.115(4) 0.121(6) -0.028(4) -0.048(5)
Cl9 0.158(6) 0.124(5) 0.394(13) -0.088(7) 0.019(7) -0.056(4)
Co1 0.0540(11) 0.0622(11) 0.0542(11) -0.0087(9) -0.0026(9) -0.0118(8)
O2 0.058(6) 0.067(6) 0.066(6) -0.019(5) 0.004(5) -0.021(4)
O1 0.061(6) 0.072(6) 0.060(6) -0.023(5) 0.005(5) -0.024(5)
O3 0.048(5) 0.079(6) 0.065(6) -0.024(5) -0.008(5) -0.019(4)
O4 0.062(6) 0.080(6) 0.062(6) -0.031(5) 0.005(5) -0.028(5)
C1 0.050(9) 0.043(8) 0.063(9) -0.002(7) -0.002(7) -0.013(6)
C2 0.048(8) 0.053(8) 0.047(8) -0.004(7) 0.001(7) -0.012(6)
O5 0.065(6) 0.058(6) 0.062(6) -0.006(5) -0.018(5) -0.006(5)
O6 0.071(6) 0.068(6) 0.051(5) -0.015(5) -0.010(4) -0.008(5)
O7 0.093(7) 0.057(6) 0.060(6) -0.006(5) -0.024(5) 0.002(5)
O8 0.102(8) 0.060(6) 0.066(6) -0.016(5) -0.024(5) -0.020(5)
C4 0.065(9) 0.063(10) 0.042(8) -0.023(7) 0.002(7) -0.013(7)
C3 0.053(8) 0.068(10) 0.060(9) -0.014(8) 0.002(7) -0.004(8)
O12 0.036(5) 0.079(6) 0.062(6) -0.001(5) -0.002(5) -0.007(4)
O9 0.046(5) 0.107(7) 0.056(6) 0.005(6) -0.011(5) -0.006(5)
O10 0.035(5) 0.147(10) 0.069(7) 0.014(6) 0.000(5) -0.020(6)
O11 0.047(5) 0.079(6) 0.068(6) 0.004(5) -0.013(5) -0.008(4)
C6 0.049(9) 0.060(8) 0.053(9) -0.007(7) -0.016(8) 0.000(7)
C5 0.055(10) 0.079(10) 0.065(10) -0.018(8) -0.008(9) -0.009(8)

loop_
_atom_type_symbol
_atom_type_description
_atom_type_scat_dispersion_real
_atom_type_scat_dispersion_imag
_atom_type_scat_source
C C 0.0033 0.0016 'International Tables Vol C Tables 4.2.6.8 and 6.1.1.4'
H H 0.0000 0.0000 'International Tables Vol C Tables 4.2.6.8 and 6.1.1.4'
N N 0.0061 0.0033 'International Tables Vol C Tables 4.2.6.8 and 6.1.1.4'
O O 0.0106 0.0060 'International Tables Vol C Tables 4.2.6.8 and 6.1.1.4'
Cl Cl 0.1484 0.1585 'International Tables Vol C Tables 4.2.6.8 and 6.1.1.4'
Co Co 0.3494 0.9721 'International Tables Vol C Tables 4.2.6.8 and 6.1.1.4'
Re Re -1.0185 7.2310 'International Tables Vol C Tables 4.2.6.8 and 6.1.1.4'

loop_
_geom_angle_atom_site_label_1
_geom_angle_atom_site_label_2
_geom_angle_atom_site_label_3
_geom_angle
_geom_angle_site_symmetry_1
_geom_angle_site_symmetry_3
_geom_angle_publ_flag
O3 Re1 O4 78.9(3) . . ?
O3 Re1 Cl3 93.7(3) . . ?
O4 Re1 Cl3 172.6(3) . . ?
O3 Re1 Cl2 171.9(3) . . ?
O4 Re1 Cl2 93.0(3) . . ?
Cl3 Re1 Cl2 94.40(14) . . ?
O3 Re1 Cl1 87.7(3) . . ?
O4 Re1 Cl1 86.3(3) . . ?
Cl3 Re1 Cl1 94.09(15) . . ?
Cl2 Re1 Cl1 91.81(15) . . ?
O3 Re1 Cl4 88.3(3) . . ?
O4 Re1 Cl4 86.8(3) . . ?
Cl3 Re1 Cl4 92.37(15) . . ?
Cl2 Re1 Cl4 91.33(16) . . ?
Cl1 Re1 Cl4 172.58(14) . . ?
O7 Re2 O8 80.2(3) . . ?
O7 Re2 Cl6 91.4(3) . . ?
O8 Re2 Cl6 171.6(3) . . ?
O7 Re2 Cl7 172.6(3) . . ?
O8 Re2 Cl7 92.7(3) . . ?
Cl6 Re2 Cl7 95.70(16) . . ?
O7 Re2 Cl8 88.4(3) . . ?
O8 Re2 Cl8 86.6(3) . . ?
Cl6 Re2 Cl8 93.03(17) . . ?
Cl7 Re2 Cl8 93.18(15) . . ?
O7 Re2 Cl5 86.8(3) . . ?
O8 Re2 Cl5 87.5(3) . . ?
Cl6 Re2 Cl5 92.15(17) . . ?
Cl7 Re2 Cl5 90.99(15) . . ?
Cl8 Re2 Cl5 172.99(15) . . ?
O10 Re3 O11 78.8(3) . . ?
O10 Re3 Cl10 170.9(3) . . ?
O11 Re3 Cl10 92.2(3) . . ?
O10 Re3 Cl12 85.3(4) . . ?
O11 Re3 Cl12 88.3(3) . . ?
Cl10 Re3 Cl12 93.1(4) . . ?
O10 Re3 Cl11 91.9(3) . . ?
O11 Re3 Cl11 170.5(3) . . ?
Cl10 Re3 Cl11 97.12(19) . . ?
Cl12 Re3 Cl11 93.1(3) . . ?
O10 Re3 Cl9 85.8(4) . . ?
O11 Re3 Cl9 87.3(3) . . ?
Cl10 Re3 Cl9 95.4(4) . . ?
Cl12 Re3 Cl9 170.6(4) . . ?
Cl11 Re3 Cl9 89.9(3) . . ?
O5 Co1 O9 94.7(4) . . ?
O5 Co1 O12 90.0(3) . . ?
O9 Co1 O12 80.8(3) . . ?
O5 Co1 O2 169.6(3) . . ?
O9 Co1 O2 93.7(4) . . ?
O12 Co1 O2 97.4(3) . . ?
O5 Co1 O1 92.4(3) . . ?
O9 Co1 O1 171.7(4) . . ?
O12 Co1 O1 95.1(3) . . ?
O2 Co1 O1 79.7(3) . . ?
O5 Co1 O6 80.0(3) . . ?
O9 Co1 O6 91.4(3) . . ?
O12 Co1 O6 166.8(3) . . ?
O2 Co1 O6 93.7(3) . . ?
O1 Co1 O6 93.9(3) . . ?
C2 O2 Co1 111.4(8) . . ?
C1 O1 Co1 111.1(8) . . ?
C1 O3 Re1 114.9(8) . . ?
C2 O4 Re1 113.9(8) . . ?
O1 C1 O3 126.0(11) . . ?
O1 C1 C2 118.7(12) . . ?
O3 C1 C2 115.0(12) . . ?
O2 C2 O4 124.1(11) . . ?
O2 C2 C1 118.6(12) . . ?
O4 C2 C1 117.1(12) . . ?
C3 O5 Co1 113.4(9) . . ?
C4 O6 Co1 111.1(8) . . ?
C4 O7 Re2 114.3(8) . . ?
C3 O8 Re2 114.3(9) . . ?
O6 C4 O7 126.5(12) . . ?
O6 C4 C3 117.7(13) . . ?
O7 C4 C3 115.7(12) . . ?
O5 C3 O8 127.4(13) . . ?
O5 C3 C4 117.6(13) . . ?
O8 C3 C4 115.0(13) . . ?
C6 O12 Co1 110.8(7) . . ?
C5 O9 Co1 111.6(9) . . ?
C5 O10 Re3 116.7(9) . . ?
C6 O11 Re3 114.4(8) . . ?
O12 C6 O11 126.1(11) . . ?
O12 C6 C5 118.4(12) . . ?
O11 C6 C5 115.5(12) . . ?
O9 C5 O10 127.6(13) . . ?
O9 C5 C6 118.1(13) . . ?
O10 C5 C6 114.2(13) . . ?
C15 N1 C7 106.9(9) . . ?
C15 N1 C11 111.5(10) . . ?
C7 N1 C11 110.6(10) . . ?
C15 N1 C19 110.0(10) . . ?
C7 N1 C19 111.6(10) . . ?
C11 N1 C19 106.2(9) . . ?
C8 C7 N1 115.2(11) . . ?
C7 C8 C9 112.8(13) . . ?
C8 C9 C10 113.3(15) . . ?
C12 C11 N1 114.9(11) . . ?
C11 C12 C13 105.8(11) . . ?
C14 C13 C12 107.4(13) . . ?
C16 C15 N1 116.7(11) . . ?
C15 C16 C17 110.8(13) . . ?
C18 C17 C16 109.9(15) . . ?
C20 C19 N1 114.0(11) . . ?
C19 C20 C21 108.8(13) . . ?
C22 C21 C20 113.6(16) . . ?
C31 N2 C23 110.2(12) . . ?
C31 N2 C35 105.5(12) . . ?
C23 N2 C35 112.3(12) . . ?
C31 N2 C27 111.0(12) . . ?
C23 N2 C27 106.4(11) . . ?
C35 N2 C27 111.5(11) . . ?
N2 C23 C24 116.9(14) . . ?
C23 C24 C25 116.5(17) . . ?
C26 C25 C24 103(2) . . ?
C28 C27 N2 117.2(13) . . ?
C27 C28 C29 109.1(14) . . ?
C30 C29 C28 117.7(18) . . ?
N2 C31 C32 115.7(16) . . ?
C31 C32 C33 110(2) . . ?
C34 C33 C32 105(3) . . ?
N2 C35 C36 116.3(13) . . ?
C37 C36 C35 112.7(13) . . ?
C38 C37 C36 116.3(15) . . ?
C51 N3 C43 111.5(12) . . ?
C51 N3 C39 106.1(11) . . ?
C43 N3 C39 111.3(12) . . ?
C51 N3 C47 110.8(12) . . ?
C43 N3 C47 105.7(12) . . ?
C39 N3 C47 111.5(12) . . ?
C40 C39 N3 114.3(13) . . ?
C41 C40 C39 109.1(18) . . ?
C42 C41 C40 118(3) . . ?
C44 C43 N3 117.3(15) . . ?
C43 C44 C45 117(2) . . ?
C46 C45 C44 119(3) . . ?
C48 C47 N3 115.4(15) . . ?
C47 C48 C49 101.9(19) . . ?
C50 C49 C48 89(2) . . ?
N3 C51 C52 116.4(13) . . ?
C51 C52 C53 107.8(15) . . ?
C54 C53 C52 109.4(19) . . ?
C55 N4 C67 109.0(12) . . ?
C55 N4 C59 112.3(12) . . ?
C67 N4 C59 109.2(12) . . ?
C55 N4 C63 105.6(12) . . ?
C67 N4 C63 109.2(12) . . ?
C59 N4 C63 111.5(13) . . ?
C56 C55 N4 118.5(13) . . ?
C57 C56 C55 110.9(14) . . ?
C58 C57 C56 114.2(16) . . ?
C60 C59 N4 117.0(15) . . ?
C59 C60 C61 109.1(19) . . ?
C62 C61 C60 126(4) . . ?
C64 C63 N4 111.3(16) . . ?
C63 C64 C65 103(2) . . ?
C66 C65 C64 97(4) . . ?
C68 C67 N4 117.8(16) . . ?
C69 C68 C67 120(2) . . ?
C70 C69 C68 124(3) . . ?

loop_
_geom_bond_atom_site_label_1
_geom_bond_atom_site_label_2
_geom_bond_distance
_geom_bond_site_symmetry_2
_geom_bond_publ_flag
Re1 O3 2.060(8) . ?
Re1 O4 2.073(8) . ?
Re1 Cl3 2.305(3) . ?
Re1 Cl2 2.307(4) . ?
Re1 Cl1 2.331(4) . ?
Re1 Cl4 2.345(4) . ?
Re2 O7 2.064(9) . ?
Re2 O8 2.066(9) . ?
Re2 Cl6 2.308(4) . ?
Re2 Cl7 2.316(4) . ?
Re2 Cl8 2.333(4) . ?
Re2 Cl5 2.339(4) . ?
Re3 O10 2.042(9) . ?
Re3 O11 2.065(8) . ?
Re3 Cl10 2.266(5) . ?
Re3 Cl12 2.282(7) . ?
Re3 Cl11 2.305(5) . ?
Re3 Cl9 2.308(7) . ?
Co1 O5 2.090(8) . ?
Co1 O9 2.097(8) . ?
Co1 O12 2.098(8) . ?
Co1 O2 2.103(8) . ?
Co1 O1 2.112(8) . ?
Co1 O6 2.141(8) . ?
O2 C2 1.247(14) . ?
O1 C1 1.240(14) . ?
O3 C1 1.278(14) . ?
O4 C2 1.264(14) . ?
C1 C2 1.507(17) . ?
O5 C3 1.224(15) . ?
O6 C4 1.239(14) . ?
O7 C4 1.264(15) . ?
O8 C3 1.268(16) . ?
C4 C3 1.573(18) . ?
O12 C6 1.243(14) . ?
O9 C5 1.229(16) . ?
O10 C5 1.246(16) . ?
O11 C6 1.269(14) . ?
C6 C5 1.547(18) . ?
N1 C15 1.500(16) . ?
N1 C7 1.539(16) . ?
N1 C11 1.542(15) . ?
N1 C19 1.551(16) . ?
C7 C8 1.485(19) . ?
C8 C9 1.49(2) . ?
C9 C10 1.55(2) . ?
C11 C12 1.507(17) . ?
C12 C13 1.575(19) . ?
C13 C14 1.56(2) . ?
C15 C16 1.490(19) . ?
C16 C17 1.56(2) . ?
C17 C18 1.52(2) . ?
C19 C20 1.508(19) . ?
C20 C21 1.54(2) . ?
C21 C22 1.41(2) . ?
N2 C31 1.490(19) . ?
N2 C23 1.492(18) . ?
N2 C35 1.500(18) . ?
N2 C27 1.543(18) . ?
C23 C24 1.52(2) . ?
C24 C25 1.59(3) . ?
C25 C26 1.31(3) . ?
C27 C28 1.447(19) . ?
C28 C29 1.50(2) . ?
C29 C30 1.44(3) . ?
C31 C32 1.49(3) . ?
C32 C33 1.51(3) . ?
C33 C34 1.45(4) . ?
C35 C36 1.53(2) . ?
C36 C37 1.52(2) . ?
C37 C38 1.46(2) . ?
N3 C51 1.499(17) . ?
N3 C43 1.500(19) . ?
N3 C39 1.501(17) . ?
N3 C47 1.54(2) . ?
C39 C40 1.49(2) . ?
C40 C41 1.48(3) . ?
C41 C42 1.35(4) . ?
C43 C44 1.48(2) . ?
C44 C45 1.52(3) . ?
C45 C46 1.42(3) . ?
C47 C48 1.46(2) . ?
C48 C49 1.70(3) . ?
C49 C50 1.46(4) . ?
C51 C52 1.50(2) . ?
C52 C53 1.52(2) . ?
C53 C54 1.50(3) . ?
N4 C55 1.512(18) . ?
N4 C67 1.513(19) . ?
N4 C59 1.52(2) . ?
N4 C63 1.53(2) . ?
C55 C56 1.51(2) . ?
C56 C57 1.51(2) . ?
C57 C58 1.49(2) . ?
C59 C60 1.48(2) . ?
C60 C61 1.58(3) . ?
C61 C62 1.28(6) . ?
C63 C64 1.48(2) . ?
C64 C65 1.63(3) . ?
C65 C66 1.35(5) . ?
C67 C68 1.47(2) . ?
C68 C69 1.38(3) . ?
C69 C70 1.38(4) . ?
